data_7242212
loop_
_publ_author_name
'Hyodo, Tadashi'
'Tominaga, Masahide'
'Yamaguchi, Kentaro'

_publ_section_title
;
 Guest-dependent single-crystal-to-single-crystal transformations in
 porous adamantane-bearing macrocycles
;
_journal_issue 7
_journal_name_full CrystEngComm
_journal_page_first 1539
_journal_page_last 1543
_journal_paper_doi 10.1039/D0CE01782E
_journal_volume 23
_journal_year 2021
_chemical_formula_sum 'C52 H50 Br4 N8 O5'
_chemical_formula_weight 1186.64
_space_group_crystal_system monoclinic
_space_group_IT_number 14
_space_group_name_Hall '-P 2yn'
_space_group_name_H-M_alt 'P 1 21/n 1'
_atom_sites_solution_hydrogens geom
_audit_creation_method SHELXL-2018/3
_audit_update_record
;
2020-07-07 deposited with the CCDC.	2021-01-12 downloaded from the CCDC.
;
_cell_angle_alpha 90
_cell_angle_beta 103.890(3)
_cell_angle_gamma 90
_cell_formula_units_Z 2
_cell_length_a 16.1540(15)
_cell_length_b 7.1493(7)
_cell_length_c 23.597(2)
_cell_measurement_reflns_used 9742
_cell_measurement_temperature 100(2)
_cell_measurement_theta_max 78.44
_cell_measurement_theta_min 3.61
_cell_volume 2645.5(4)
_computing_cell_refinement 'SAINT (Bruker AXS, 2015)'
_computing_data_collection 'APEX3 (Bruker AXS, 2015)'
_computing_data_reduction 'SAINT (Bruker AXS, 2015)'
_computing_molecular_graphics 'ORTEP-3 for Windows (Farrugia, 1997)'
_computing_publication_material 'SHELXLE (H\"ubschle et al., 2011)'
_computing_structure_refinement 'SHELXL-2018/3 (Sheldrick, 2018)'
_computing_structure_solution 'SHELXT 2014/5 (Sheldrick, 2015)'
_diffrn_ambient_temperature 100(2)
_diffrn_detector_area_resol_mean 10.24
_diffrn_measured_fraction_theta_full 0.996
_diffrn_measured_fraction_theta_max 0.958
_diffrn_measurement_device_type 'BrukerD8 goniometer'
_diffrn_measurement_method 'omega and phi scans'
_diffrn_radiation_type CuK\a
_diffrn_radiation_wavelength 1.54178
_diffrn_reflns_av_R_equivalents 0.0412
_diffrn_reflns_av_unetI/netI 0.0219
_diffrn_reflns_Laue_measured_fraction_full 0.996
_diffrn_reflns_Laue_measured_fraction_max 0.958
_diffrn_reflns_limit_h_max 20
_diffrn_reflns_limit_h_min -19
_diffrn_reflns_limit_k_max 9
_diffrn_reflns_limit_k_min -9
_diffrn_reflns_limit_l_max 30
_diffrn_reflns_limit_l_min -29
_diffrn_reflns_number 37077
_diffrn_reflns_point_group_measured_fraction_full 0.996
_diffrn_reflns_point_group_measured_fraction_max 0.958
_diffrn_reflns_theta_full 67.679
_diffrn_reflns_theta_max 79.725
_diffrn_reflns_theta_min 3.009
_diffrn_source 'rotating-anode X-ray tube'
_exptl_absorpt_coefficient_mu 4.144
_exptl_absorpt_correction_T_max 0.9403
_exptl_absorpt_correction_T_min 0.8968
_exptl_absorpt_correction_type empirical
_exptl_absorpt_process_details 'SADABS Sheldrick 1996'
_exptl_crystal_colour pink
_exptl_crystal_density_diffrn 1.490
_exptl_crystal_description prismatic
_exptl_crystal_F_000 1196
_exptl_crystal_size_max 0.100
_exptl_crystal_size_mid 0.100
_exptl_crystal_size_min 0.050
_refine_diff_density_max 1.588
_refine_diff_density_min -1.116
_refine_diff_density_rms 0.211
_refine_ls_extinction_coef 0.0020(2)
_refine_ls_extinction_expression Fc^*^=kFc[1+0.001xFc^2^\l^3^/sin(2\q)]^-1/4^
_refine_ls_extinction_method 'SHELXL-2018/3 (Sheldrick 2018)'
_refine_ls_goodness_of_fit_ref 1.083
_refine_ls_hydrogen_treatment constr
_refine_ls_matrix_type full
_refine_ls_number_parameters 338
_refine_ls_number_reflns 5527
_refine_ls_number_restraints 37
_refine_ls_restrained_S_all 1.086
_refine_ls_R_factor_all 0.0489
_refine_ls_R_factor_gt 0.0461
_refine_ls_shift/su_max 0.001
_refine_ls_shift/su_mean 0.000
_refine_ls_structure_factor_coef Fsqd
_refine_ls_weighting_details 'w=1/[\s^2^(Fo^2^)+(0.0877P)^2^+3.0103P] where P=(Fo^2^+2Fc^2^)/3'
_refine_ls_weighting_scheme calc
_refine_ls_wR_factor_gt 0.1361
_refine_ls_wR_factor_ref 0.1412
_reflns_Friedel_coverage 0.000
_reflns_number_gt 5170
_reflns_number_total 5527
_reflns_threshold_expression 'I > 2\s(I)'
_cod_data_source_file d0ce01782e2.cif
_cod_data_source_block 1b
_cod_depositor_comments 'Adding full bibliography for 7242212--7242215.cif.'
_cod_original_sg_symbol_H-M 'P 21/n'
_cod_database_code 7242212
_shelx_shelxl_version_number 2018/3
_shelx_space_group_comment
;
The symmetry employed for this shelxl refinement is uniquely defined
by the following loop, which should always be used as a source of
symmetry information in preference to the above space-group names.
They are only intended as comments.
;
_shelx_estimated_absorpt_t_min 0.682
_shelx_estimated_absorpt_t_max 0.820

loop_
_space_group_symop_operation_xyz
'x, y, z'
'-x+1/2, y+1/2, -z+1/2'
'-x, -y, -z'
'x-1/2, -y-1/2, z-1/2'

loop_
_atom_site_label
_atom_site_type_symbol
_atom_site_fract_x
_atom_site_fract_y
_atom_site_fract_z
_atom_site_U_iso_or_equiv
_atom_site_adp_type
_atom_site_occupancy
_atom_site_site_symmetry_order
_atom_site_calc_flag
_atom_site_refinement_flags_posn
_atom_site_refinement_flags_adp
_atom_site_refinement_flags_occupancy
_atom_site_disorder_assembly
_atom_site_disorder_group
C1A C 0.6276(14) 0.898(2) 0.5308(10) 0.202(9) Uani 0.5008(10) 1 d D U P A -1
H1A1 H 0.677918 0.870321 0.563035 0.242 Uiso 0.5008(10) 1 calc R U P A -1
H1A2 H 0.583160 0.950797 0.548592 0.242 Uiso 0.5008(10) 1 calc R U P A -1
C2A C 0.6526(9) 1.046(3) 0.4929(8) 0.159(7) Uani 0.5008(10) 1 d D U P A -1
H2AA H 0.681837 1.148060 0.517503 0.238 Uiso 0.5008(10) 1 calc R U P A -1
H2AB H 0.601451 1.094526 0.465788 0.238 Uiso 0.5008(10) 1 calc R U P A -1
H2AC H 0.690957 0.991870 0.470800 0.238 Uiso 0.5008(10) 1 calc R U P A -1
C3A C 0.556(2) 0.634(4) 0.4955(12) 0.317(15) Uani 0.5008(10) 1 d D U P A -1
H3A1 H 0.506012 0.677221 0.509692 0.380 Uiso 0.5008(10) 1 calc R U P A -1
H3A2 H 0.581128 0.531100 0.522125 0.380 Uiso 0.5008(10) 1 calc R U P A -1
C4A C 0.5149(17) 0.533(5) 0.4381(12) 0.264(16) Uani 0.5008(10) 1 d D U P A -1
H4AA H 0.460071 0.479171 0.440545 0.396 Uiso 0.5008(10) 1 calc R U P A -1
H4AB H 0.552900 0.432673 0.431403 0.396 Uiso 0.5008(10) 1 calc R U P A -1
H4AC H 0.505845 0.622238 0.405698 0.396 Uiso 0.5008(10) 1 calc R U P A -1
O1A O 0.5998(13) 0.743(2) 0.5067(11) 0.313(11) Uani 0.5008(10) 1 d D U P A -1
C1 C 0.77864(17) 0.1931(4) 0.68926(11) 0.0280(5) Uani 1 1 d . . . . .
C2 C 0.83903(16) 0.2682(4) 0.61009(11) 0.0284(5) Uani 1 1 d . . . . .
C3 C 0.86870(17) 0.1543(4) 0.57215(11) 0.0285(5) Uani 1 1 d . . . . .
C4 C 0.86839(17) 0.2169(4) 0.51621(11) 0.0284(5) Uani 1 1 d . . . . .
H4 H 0.889370 0.138024 0.490403 0.034 Uiso 1 1 calc R U . . .
C5 C 0.83759(17) 0.3940(4) 0.49783(11) 0.0268(5) Uani 1 1 d . . . . .
C6 C 0.80632(17) 0.5047(4) 0.53698(11) 0.0300(5) Uani 1 1 d . . . . .
H6 H 0.783192 0.624272 0.524735 0.036 Uiso 1 1 calc R U . . .
C7 C 0.80816(18) 0.4448(4) 0.59301(11) 0.0315(6) Uani 1 1 d . . . . .
H7 H 0.788473 0.523880 0.619353 0.038 Uiso 1 1 calc R U . . .
C8 C 0.83901(16) 0.4723(4) 0.43776(10) 0.0261(5) Uani 1 1 d . . . . .
C9 C 0.87382(18) 0.3322(4) 0.39988(11) 0.0324(6) Uani 1 1 d . . . . .
H9A H 0.837121 0.219596 0.393191 0.039 Uiso 1 1 calc R U . . .
H9B H 0.932029 0.293156 0.420563 0.039 Uiso 1 1 calc R U . . .
C10 C 0.87628(19) 0.4206(5) 0.34085(12) 0.0363(7) Uani 1 1 d . . . . .
H10 H 0.898946 0.327203 0.316871 0.044 Uiso 1 1 calc R U . . .
C11 C 0.78563(18) 0.4766(5) 0.30869(11) 0.0334(6) Uani 1 1 d . . . . .
H11A H 0.749046 0.363774 0.301442 0.040 Uiso 1 1 calc R U . . .
H11B H 0.786667 0.532182 0.270444 0.040 Uiso 1 1 calc R U . . .
C12 C 0.74782(17) 0.6187(4) 0.34469(11) 0.0264(5) Uani 1 1 d . . . . .
C13 C 0.74792(16) 0.5287(4) 0.40452(10) 0.0255(5) Uani 1 1 d . . . . .
H13A H 0.724243 0.618699 0.428368 0.031 Uiso 1 1 calc R U . . .
H13B H 0.710906 0.416559 0.398268 0.031 Uiso 1 1 calc R U . . .
C14 C 0.89634(17) 0.6486(4) 0.44588(11) 0.0311(6) Uani 1 1 d . . . . .
H14A H 0.874262 0.741982 0.469524 0.037 Uiso 1 1 calc R U . . .
H14B H 0.954942 0.614443 0.467192 0.037 Uiso 1 1 calc R U . . .
C15 C 0.93381(19) 0.5932(5) 0.35039(14) 0.0411(7) Uani 1 1 d . . . . .
H15A H 0.992529 0.557452 0.370984 0.049 Uiso 1 1 calc R U . . .
H15B H 0.935727 0.648809 0.312296 0.049 Uiso 1 1 calc R U . . .
C16 C 0.80722(17) 0.7906(4) 0.35559(12) 0.0318(6) Uani 1 1 d . . . . .
H16A H 0.807379 0.850885 0.317841 0.038 Uiso 1 1 calc R U . . .
H16B H 0.785447 0.882597 0.379847 0.038 Uiso 1 1 calc R U . . .
C17 C 0.89851(18) 0.7347(5) 0.38656(12) 0.0352(6) Uani 1 1 d . . . . .
H17 H 0.935642 0.848375 0.392919 0.042 Uiso 1 1 calc R U . . .
C18 C 0.65655(17) 0.1847(4) 0.73806(11) 0.0305(6) Uani 1 1 d . . . . .
C19 C 0.51250(17) 0.2368(5) 0.73734(11) 0.0340(6) Uani 1 1 d . . . . .
C20 C 0.46027(19) 0.1079(4) 0.70267(14) 0.0359(6) Uani 1 1 d . . . . .
C21 C 0.37618(18) 0.1538(4) 0.67702(13) 0.0337(6) Uani 1 1 d . . . . .
H21 H 0.340381 0.064477 0.653188 0.040 Uiso 1 1 calc R U . . .
C22 C 0.34364(16) 0.3277(4) 0.68560(11) 0.0280(5) Uani 1 1 d . . . . .
C23 C 0.39832(18) 0.4555(5) 0.72045(12) 0.0326(6) Uani 1 1 d . . . . .
H23 H 0.377406 0.576036 0.726712 0.039 Uiso 1 1 calc R U . . .
C24 C 0.48234(19) 0.4111(5) 0.74617(13) 0.0359(6) Uani 1 1 d . . . . .
H24 H 0.518699 0.500264 0.769660 0.043 Uiso 1 1 calc R U . . .
N1 N 0.79657(16) 0.1323(4) 0.74457(11) 0.0340(5) Uani 1 1 d . . . . .
N2 N 0.70234(15) 0.2328(4) 0.65586(10) 0.0332(5) Uani 1 1 d . . . . .
N3 N 0.63770(14) 0.2294(4) 0.68173(10) 0.0337(5) Uani 1 1 d . . . . .
N4 N 0.73196(16) 0.1270(4) 0.77005(10) 0.0357(6) Uani 1 1 d . . . . .
O1 O 0.84798(12) 0.2043(3) 0.66762(8) 0.0330(4) Uani 1 1 d . . . . .
O2 O 0.59555(12) 0.1888(4) 0.76798(8) 0.0388(5) Uani 1 1 d . . . . .
Br1 Br 0.90915(2) -0.08728(4) 0.59621(2) 0.03766(15) Uani 1 1 d . . . . .
Br2 Br 0.50322(2) -0.12905(6) 0.69065(2) 0.05493(16) Uani 1 1 d . . . . .

loop_
_atom_site_aniso_label
_atom_site_aniso_U_11
_atom_site_aniso_U_22
_atom_site_aniso_U_33
_atom_site_aniso_U_23
_atom_site_aniso_U_13
_atom_site_aniso_U_12
C1A 0.119(14) 0.141(15) 0.36(3) -0.111(14) 0.084(17) -0.010(11)
C2A 0.050(7) 0.25(2) 0.164(16) -0.096(14) 0.005(8) -0.005(10)
C3A 0.17(2) 0.24(2) 0.54(3) -0.22(3) 0.09(3) -0.061(16)
C4A 0.16(2) 0.25(3) 0.40(4) -0.11(3) 0.10(3) -0.10(2)
O1A 0.152(15) 0.194(15) 0.56(3) -0.177(17) 0.018(17) -0.015(11)
C1 0.0244(12) 0.0355(14) 0.0244(11) 0.0026(10) 0.0064(9) 0.0007(10)
C2 0.0237(12) 0.0395(14) 0.0226(11) 0.0029(10) 0.0066(9) 0.0000(10)
C3 0.0220(12) 0.0339(13) 0.0287(12) 0.0018(10) 0.0043(9) 0.0007(10)
C4 0.0267(12) 0.0331(13) 0.0256(12) -0.0025(10) 0.0071(9) 0.0010(10)
C5 0.0238(12) 0.0348(13) 0.0226(11) -0.0013(9) 0.0071(9) -0.0008(10)
C6 0.0319(13) 0.0311(13) 0.0281(12) 0.0002(10) 0.0096(10) 0.0029(11)
C7 0.0319(13) 0.0389(14) 0.0259(12) -0.0020(11) 0.0115(10) 0.0034(11)
C8 0.0242(12) 0.0334(13) 0.0212(11) -0.0008(10) 0.0064(9) 0.0010(10)
C9 0.0304(13) 0.0420(15) 0.0264(12) -0.0023(11) 0.0095(10) 0.0068(12)
C10 0.0308(14) 0.0541(18) 0.0265(13) -0.0043(12) 0.0118(11) 0.0062(12)
C11 0.0297(13) 0.0478(16) 0.0231(11) -0.0062(11) 0.0068(10) 0.0001(12)
C12 0.0228(12) 0.0368(13) 0.0194(11) -0.0014(10) 0.0046(9) -0.0035(10)
C13 0.0240(11) 0.0304(12) 0.0227(11) -0.0007(9) 0.0070(9) -0.0006(10)
C14 0.0248(12) 0.0406(15) 0.0261(12) 0.0003(11) 0.0028(9) -0.0051(11)
C15 0.0256(14) 0.066(2) 0.0341(14) 0.0079(13) 0.0116(11) -0.0006(13)
C16 0.0246(12) 0.0390(15) 0.0300(13) 0.0050(11) 0.0028(10) -0.0055(11)
C17 0.0235(13) 0.0494(17) 0.0312(13) 0.0061(12) 0.0034(10) -0.0086(12)
C18 0.0244(12) 0.0416(15) 0.0255(12) 0.0068(11) 0.0063(10) -0.0004(11)
C19 0.0205(12) 0.0573(18) 0.0235(12) 0.0097(12) 0.0041(9) -0.0012(12)
C20 0.0287(14) 0.0392(15) 0.0414(16) 0.0058(12) 0.0115(12) 0.0032(11)
C21 0.0236(13) 0.0379(15) 0.0389(14) -0.0022(12) 0.0061(11) -0.0032(11)
C22 0.0230(12) 0.0381(14) 0.0230(11) 0.0027(10) 0.0057(9) -0.0029(11)
C23 0.0264(13) 0.0408(15) 0.0289(12) -0.0003(11) 0.0034(10) -0.0043(11)
C24 0.0267(14) 0.0493(17) 0.0297(13) -0.0012(12) 0.0032(11) -0.0061(12)
N1 0.0253(11) 0.0460(14) 0.0307(12) 0.0094(10) 0.0067(9) 0.0036(10)
N2 0.0256(11) 0.0479(14) 0.0256(10) 0.0052(10) 0.0050(8) -0.0015(10)
N3 0.0231(11) 0.0506(15) 0.0265(11) 0.0074(10) 0.0043(8) -0.0004(10)
N4 0.0249(11) 0.0538(15) 0.0285(11) 0.0118(10) 0.0064(9) 0.0032(10)
O1 0.0238(9) 0.0526(12) 0.0234(8) 0.0079(8) 0.0070(7) 0.0055(8)
O2 0.0226(9) 0.0677(15) 0.0262(9) 0.0136(9) 0.0059(7) 0.0052(9)
Br1 0.0441(2) 0.0324(2) 0.0343(2) 0.00266(11) 0.00521(14) 0.00471(12)
Br2 0.0400(2) 0.0415(2) 0.0841(3) 0.00072(17) 0.0164(2) 0.00623(14)

loop_
_atom_type_symbol
_atom_type_description
_atom_type_scat_dispersion_real
_atom_type_scat_dispersion_imag
_atom_type_scat_source
C C 0.0181 0.0091 'International Tables Vol C Tables 4.2.6.8 and 6.1.1.4'
H H 0.0000 0.0000 'International Tables Vol C Tables 4.2.6.8 and 6.1.1.4'
N N 0.0311 0.0180 'International Tables Vol C Tables 4.2.6.8 and 6.1.1.4'
O O 0.0492 0.0322 'International Tables Vol C Tables 4.2.6.8 and 6.1.1.4'
Br Br -0.6763 1.2805 'International Tables Vol C Tables 4.2.6.8 and 6.1.1.4'

loop_
_geom_angle_atom_site_label_1
_geom_angle_atom_site_label_2
_geom_angle_atom_site_label_3
_geom_angle
_geom_angle_site_symmetry_1
_geom_angle_site_symmetry_3
_geom_angle_publ_flag
O1A C1A C2A 117.6(15) . . ?
O1A C1A H1A1 107.9 . . ?
C2A C1A H1A1 107.9 . . ?
O1A C1A H1A2 107.9 . . ?
C2A C1A H1A2 107.9 . . ?
H1A1 C1A H1A2 107.2 . . ?
C1A C2A H2AA 109.5 . . ?
C1A C2A H2AB 109.5 . . ?
H2AA C2A H2AB 109.5 . . ?
C1A C2A H2AC 109.5 . . ?
H2AA C2A H2AC 109.5 . . ?
H2AB C2A H2AC 109.5 . . ?
O1A C3A C4A 134(3) . . ?
O1A C3A H3A1 103.7 . . ?
C4A C3A H3A1 103.7 . . ?
O1A C3A H3A2 103.7 . . ?
C4A C3A H3A2 103.7 . . ?
H3A1 C3A H3A2 105.3 . . ?
C3A C4A H4AA 109.5 . . ?
C3A C4A H4AB 109.5 . . ?
H4AA C4A H4AB 109.5 . . ?
C3A C4A H4AC 109.5 . . ?
H4AA C4A H4AC 109.5 . . ?
H4AB C4A H4AC 109.5 . . ?
C3A O1A C1A 155(3) . . ?
N2 C1 N1 127.0(2) . . ?
N2 C1 O1 120.3(2) . . ?
N1 C1 O1 112.7(2) . . ?
C3 C2 C7 120.5(2) . . ?
C3 C2 O1 117.6(2) . . ?
C7 C2 O1 121.6(2) . . ?
C2 C3 C4 120.2(3) . . ?
C2 C3 Br1 119.7(2) . . ?
C4 C3 Br1 120.1(2) . . ?
C5 C4 C3 120.5(2) . . ?
C5 C4 H4 119.8 . . ?
C3 C4 H4 119.8 . . ?
C4 C5 C6 117.9(2) . . ?
C4 C5 C8 122.6(2) . . ?
C6 C5 C8 119.5(2) . . ?
C7 C6 C5 121.8(3) . . ?
C7 C6 H6 119.1 . . ?
C5 C6 H6 119.1 . . ?
C2 C7 C6 119.0(2) . . ?
C2 C7 H7 120.5 . . ?
C6 C7 H7 120.5 . . ?
C5 C8 C9 112.9(2) . . ?
C5 C8 C13 110.0(2) . . ?
C9 C8 C13 108.2(2) . . ?
C5 C8 C14 109.0(2) . . ?
C9 C8 C14 108.1(2) . . ?
C13 C8 C14 108.6(2) . . ?
C8 C9 C10 110.6(2) . . ?
C8 C9 H9A 109.5 . . ?
C10 C9 H9A 109.5 . . ?
C8 C9 H9B 109.5 . . ?
C10 C9 H9B 109.5 . . ?
H9A C9 H9B 108.1 . . ?
C15 C10 C11 109.7(3) . . ?
C15 C10 C9 110.2(2) . . ?
C11 C10 C9 109.0(2) . . ?
C15 C10 H10 109.3 . . ?
C11 C10 H10 109.3 . . ?
C9 C10 H10 109.3 . . ?
C10 C11 C12 110.9(2) . . ?
C10 C11 H11A 109.5 . . ?
C12 C11 H11A 109.5 . . ?
C10 C11 H11B 109.5 . . ?
C12 C11 H11B 109.5 . . ?
H11A C11 H11B 108.0 . . ?
C22 C12 C11 112.0(2) 3_666 . ?
C22 C12 C16 111.8(2) 3_666 . ?
C11 C12 C16 107.7(2) . . ?
C22 C12 C13 108.6(2) 3_666 . ?
C11 C12 C13 108.3(2) . . ?
C16 C12 C13 108.3(2) . . ?
C8 C13 C12 111.3(2) . . ?
C8 C13 H13A 109.4 . . ?
C12 C13 H13A 109.4 . . ?
C8 C13 H13B 109.4 . . ?
C12 C13 H13B 109.4 . . ?
H13A C13 H13B 108.0 . . ?
C17 C14 C8 110.9(2) . . ?
C17 C14 H14A 109.5 . . ?
C8 C14 H14A 109.5 . . ?
C17 C14 H14B 109.5 . . ?
C8 C14 H14B 109.5 . . ?
H14A C14 H14B 108.0 . . ?
C17 C15 C10 108.8(2) . . ?
C17 C15 H15A 109.9 . . ?
C10 C15 H15A 109.9 . . ?
C17 C15 H15B 109.9 . . ?
C10 C15 H15B 109.9 . . ?
H15A C15 H15B 108.3 . . ?
C17 C16 C12 111.1(2) . . ?
C17 C16 H16A 109.4 . . ?
C12 C16 H16A 109.4 . . ?
C17 C16 H16B 109.4 . . ?
C12 C16 H16B 109.4 . . ?
H16A C16 H16B 108.0 . . ?
C15 C17 C16 110.7(2) . . ?
C15 C17 C14 109.8(3) . . ?
C16 C17 C14 108.0(2) . . ?
C15 C17 H17 109.4 . . ?
C16 C17 H17 109.4 . . ?
C14 C17 H17 109.4 . . ?
N3 C18 N4 126.8(3) . . ?
N3 C18 O2 120.0(2) . . ?
N4 C18 O2 113.2(2) . . ?
C24 C19 C20 120.6(3) . . ?
C24 C19 O2 118.3(3) . . ?
C20 C19 O2 121.0(3) . . ?
C19 C20 C21 119.8(3) . . ?
C19 C20 Br2 119.8(2) . . ?
C21 C20 Br2 120.4(2) . . ?
C22 C21 C20 121.0(3) . . ?
C22 C21 H21 119.5 . . ?
C20 C21 H21 119.5 . . ?
C21 C22 C23 117.8(3) . . ?
C21 C22 C12 121.0(2) . 3_666 ?
C23 C22 C12 121.1(3) . 3_666 ?
C24 C23 C22 121.6(3) . . ?
C24 C23 H23 119.2 . . ?
C22 C23 H23 119.2 . . ?
C19 C24 C23 119.2(3) . . ?
C19 C24 H24 120.4 . . ?
C23 C24 H24 120.4 . . ?
N4 N1 C1 116.2(2) . . ?
C1 N2 N3 116.4(2) . . ?
C18 N3 N2 116.5(2) . . ?
N1 N4 C18 116.5(2) . . ?
C1 O1 C2 119.1(2) . . ?
C18 O2 C19 117.7(2) . . ?

loop_
_geom_bond_atom_site_label_1
_geom_bond_atom_site_label_2
_geom_bond_distance
_geom_bond_site_symmetry_2
_geom_bond_publ_flag
C1A O1A 1.274(19) . ?
C1A C2A 1.503(10) . ?
C1A H1A1 0.9900 . ?
C1A H1A2 0.9900 . ?
C2A H2AA 0.9800 . ?
C2A H2AB 0.9800 . ?
C2A H2AC 0.9800 . ?
C3A O1A 1.05(2) . ?
C3A C4A 1.536(10) . ?
C3A H3A1 0.9900 . ?
C3A H3A2 0.9900 . ?
C4A H4AA 0.9800 . ?
C4A H4AB 0.9800 . ?
C4A H4AC 0.9800 . ?
C1 N2 1.325(3) . ?
C1 N1 1.340(3) . ?
C1 O1 1.340(3) . ?
C2 C3 1.378(4) . ?
C2 C7 1.382(4) . ?
C2 O1 1.406(3) . ?
C3 C4 1.393(4) . ?
C3 Br1 1.885(3) . ?
C4 C5 1.391(4) . ?
C4 H4 0.9500 . ?
C5 C6 1.399(4) . ?
C5 C8 1.529(3) . ?
C6 C7 1.383(4) . ?
C6 H6 0.9500 . ?
C7 H7 0.9500 . ?
C8 C9 1.536(4) . ?
C8 C13 1.545(3) . ?
C8 C14 1.548(4) . ?
C9 C10 1.539(4) . ?
C9 H9A 0.9900 . ?
C9 H9B 0.9900 . ?
C10 C15 1.529(5) . ?
C10 C11 1.532(4) . ?
C10 H10 1.0000 . ?
C11 C12 1.542(4) . ?
C11 H11A 0.9900 . ?
C11 H11B 0.9900 . ?
C12 C22 1.528(4) 3_666 ?
C12 C16 1.542(4) . ?
C12 C13 1.551(3) . ?
C13 H13A 0.9900 . ?
C13 H13B 0.9900 . ?
C14 C17 1.537(4) . ?
C14 H14A 0.9900 . ?
C14 H14B 0.9900 . ?
C15 C17 1.520(5) . ?
C15 H15A 0.9900 . ?
C15 H15B 0.9900 . ?
C16 C17 1.533(4) . ?
C16 H16A 0.9900 . ?
C16 H16B 0.9900 . ?
C17 H17 1.0000 . ?
C18 N3 1.329(3) . ?
C18 N4 1.335(4) . ?
C18 O2 1.343(3) . ?
C19 C24 1.372(5) . ?
C19 C20 1.378(5) . ?
C19 O2 1.405(3) . ?
C20 C21 1.387(4) . ?
C20 Br2 1.878(3) . ?
C21 C22 1.383(4) . ?
C21 H21 0.9500 . ?
C22 C23 1.394(4) . ?
C23 C24 1.384(4) . ?
C23 H23 0.9500 . ?
C24 H24 0.9500 . ?
N1 N4 1.324(3) . ?
N2 N3 1.330(3) . ?

loop_
_geom_torsion_atom_site_label_1
_geom_torsion_atom_site_label_2
_geom_torsion_atom_site_label_3
_geom_torsion_atom_site_label_4
_geom_torsion
_geom_torsion_site_symmetry_1
_geom_torsion_site_symmetry_2
_geom_torsion_site_symmetry_3
_geom_torsion_site_symmetry_4
_geom_torsion_publ_flag
C4A C3A O1A C1A 131(5) . . . . ?
C2A C1A O1A C3A -126(6) . . . . ?
C7 C2 C3 C4 0.5(4) . . . . ?
O1 C2 C3 C4 -174.4(2) . . . . ?
C7 C2 C3 Br1 -179.2(2) . . . . ?
O1 C2 C3 Br1 6.0(3) . . . . ?
C2 C3 C4 C5 -0.5(4) . . . . ?
Br1 C3 C4 C5 179.1(2) . . . . ?
C3 C4 C5 C6 -0.8(4) . . . . ?
C3 C4 C5 C8 177.6(2) . . . . ?
C4 C5 C6 C7 2.2(4) . . . . ?
C8 C5 C6 C7 -176.2(2) . . . . ?
C3 C2 C7 C6 0.9(4) . . . . ?
O1 C2 C7 C6 175.5(2) . . . . ?
C5 C6 C7 C2 -2.3(4) . . . . ?
C4 C5 C8 C9 2.6(4) . . . . ?
C6 C5 C8 C9 -179.1(2) . . . . ?
C4 C5 C8 C13 123.5(3) . . . . ?
C6 C5 C8 C13 -58.2(3) . . . . ?
C4 C5 C8 C14 -117.6(3) . . . . ?
C6 C5 C8 C14 60.8(3) . . . . ?
C5 C8 C9 C10 -178.3(2) . . . . ?
C13 C8 C9 C10 59.8(3) . . . . ?
C14 C8 C9 C10 -57.6(3) . . . . ?
C8 C9 C10 C15 60.0(3) . . . . ?
C8 C9 C10 C11 -60.4(3) . . . . ?
C15 C10 C11 C12 -61.0(3) . . . . ?
C9 C10 C11 C12 59.8(3) . . . . ?
C10 C11 C12 C22 -178.3(2) . . . 3_666 ?
C10 C11 C12 C16 58.4(3) . . . . ?
C10 C11 C12 C13 -58.5(3) . . . . ?
C5 C8 C13 C12 176.9(2) . . . . ?
C9 C8 C13 C12 -59.3(3) . . . . ?
C14 C8 C13 C12 57.8(3) . . . . ?
C22 C12 C13 C8 -179.6(2) 3_666 . . . ?
C11 C12 C13 C8 58.6(3) . . . . ?
C16 C12 C13 C8 -58.0(3) . . . . ?
C5 C8 C14 C17 -179.0(2) . . . . ?
C9 C8 C14 C17 57.9(3) . . . . ?
C13 C8 C14 C17 -59.2(3) . . . . ?
C11 C10 C15 C17 59.9(3) . . . . ?
C9 C10 C15 C17 -60.2(3) . . . . ?
C22 C12 C16 C17 179.4(2) 3_666 . . . ?
C11 C12 C16 C17 -57.2(3) . . . . ?
C13 C12 C16 C17 59.8(3) . . . . ?
C10 C15 C17 C16 -59.1(3) . . . . ?
C10 C15 C17 C14 60.1(3) . . . . ?
C12 C16 C17 C15 59.0(3) . . . . ?
C12 C16 C17 C14 -61.2(3) . . . . ?
C8 C14 C17 C15 -60.1(3) . . . . ?
C8 C14 C17 C16 60.7(3) . . . . ?
C24 C19 C20 C21 -0.8(4) . . . . ?
O2 C19 C20 C21 174.4(3) . . . . ?
C24 C19 C20 Br2 179.4(2) . . . . ?
O2 C19 C20 Br2 -5.5(4) . . . . ?
C19 C20 C21 C22 0.1(4) . . . . ?
Br2 C20 C21 C22 179.9(2) . . . . ?
C20 C21 C22 C23 0.5(4) . . . . ?
C20 C21 C22 C12 177.4(3) . . . 3_666 ?
C21 C22 C23 C24 -0.4(4) . . . . ?
C12 C22 C23 C24 -177.3(2) 3_666 . . . ?
C20 C19 C24 C23 0.8(4) . . . . ?
O2 C19 C24 C23 -174.4(2) . . . . ?
C22 C23 C24 C19 -0.3(4) . . . . ?
N2 C1 N1 N4 -6.3(5) . . . . ?
O1 C1 N1 N4 176.5(3) . . . . ?
N1 C1 N2 N3 7.1(5) . . . . ?
O1 C1 N2 N3 -176.0(3) . . . . ?
N4 C18 N3 N2 -6.4(5) . . . . ?
O2 C18 N3 N2 176.1(3) . . . . ?
C1 N2 N3 C18 -0.7(4) . . . . ?
C1 N1 N4 C18 -0.7(4) . . . . ?
N3 C18 N4 N1 7.1(5) . . . . ?
O2 C18 N4 N1 -175.3(3) . . . . ?
N2 C1 O1 C2 3.3(4) . . . . ?
N1 C1 O1 C2 -179.3(2) . . . . ?
C3 C2 O1 C1 -124.6(3) . . . . ?
C7 C2 O1 C1 60.6(4) . . . . ?
N3 C18 O2 C19 1.6(4) . . . . ?
N4 C18 O2 C19 -176.3(3) . . . . ?
C24 C19 O2 C18 -105.8(3) . . . . ?
C20 C19 O2 C18 79.0(4) . . . . ?
